data_2210559
loop_
_publ_author_name
'Zhu, Chen-Hao'
'Pu, Ji-Qin'
'Huang, Jian-Yan'
'Wu, Jie-Ying'

_publ_section_title
;
 1,3,5-Tris(2-acetylthienyl)benzene
;
_journal_coeditor_code CV2109
_journal_issue 10
_journal_name_full 'Acta Crystallographica Section E'
_journal_page_first o4312
_journal_page_last o4314
_journal_paper_doi 10.1107/S1600536806034817
_journal_volume 62
_journal_year 2006
_chemical_formula_iupac 'C24 H18 O3 S3'
_chemical_formula_moiety 'C24 H18 O3 S3'
_chemical_formula_sum 'C24 H18 O3 S3'
_chemical_formula_weight 450.56
_chemical_name_systematic
;
1,3,5-Tris(2-acetylthienyl)benzene
;
_space_group_IT_number 29
_symmetry_cell_setting orthorhombic
_symmetry_space_group_name_Hall 'P 2c -2ac'
_symmetry_space_group_name_H-M 'P c a 21'
_atom_sites_solution_hydrogens geom
_atom_sites_solution_primary direct
_atom_sites_solution_secondary difmap
_audit_creation_method SHELXL-97
_cell_angle_alpha 90.00
_cell_angle_beta 90.00
_cell_angle_gamma 90.00
_cell_formula_units_Z 4
_cell_length_a 25.620(16)
_cell_length_b 4.179(3)
_cell_length_c 20.043(13)
_cell_measurement_reflns_used 1331
_cell_measurement_temperature 298(2)
_cell_measurement_theta_max 20.77
_cell_measurement_theta_min 2.581
_cell_volume 2146(2)
_computing_cell_refinement 'SAINT (Bruker, 1997'
_computing_data_collection 'SMART (Bruker, 1997)'
_computing_data_reduction SAINT
_computing_molecular_graphics 'SHELXTL (Sheldrick, 1997b)'
_computing_publication_material SHELXTL
_computing_structure_refinement 'SHELXL97 (Sheldrick, 1997a)'
_computing_structure_solution 'SHELXS97 (Sheldrick, 1997a)'
_diffrn_ambient_temperature 298(2)
_diffrn_measured_fraction_theta_full 0.999
_diffrn_measured_fraction_theta_max 0.999
_diffrn_measurement_device_type 'Bruker SMART CCD area-detector'
_diffrn_measurement_method '\f and \w'
_diffrn_radiation_monochromator graphite
_diffrn_radiation_source 'fine-focus sealed tube'
_diffrn_radiation_type MoK\a
_diffrn_radiation_wavelength 0.71073
_diffrn_reflns_av_R_equivalents 0.0803
_diffrn_reflns_av_sigmaI/netI 0.1633
_diffrn_reflns_limit_h_max 30
_diffrn_reflns_limit_h_min -29
_diffrn_reflns_limit_k_max 4
_diffrn_reflns_limit_k_min -4
_diffrn_reflns_limit_l_max 17
_diffrn_reflns_limit_l_min -23
_diffrn_reflns_number 10099
_diffrn_reflns_theta_full 25.01
_diffrn_reflns_theta_max 25.01
_diffrn_reflns_theta_min 1.89
_diffrn_standards_decay_% 0
_diffrn_standards_interval_count 0
_diffrn_standards_number 0
_exptl_absorpt_coefficient_mu 0.369
_exptl_absorpt_correction_T_max 0.9711
_exptl_absorpt_correction_T_min 0.7874
_exptl_absorpt_correction_type multi-scan
_exptl_absorpt_process_details '(SADABS; Sheldrick, 1996)'
_exptl_crystal_colour white
_exptl_crystal_density_diffrn 1.395
_exptl_crystal_density_method 'not measured'
_exptl_crystal_description block
_exptl_crystal_F_000 936
_exptl_crystal_size_max 0.68
_exptl_crystal_size_mid 0.39
_exptl_crystal_size_min 0.08
_refine_diff_density_max 0.234
_refine_diff_density_min -0.236
_refine_ls_abs_structure_details 'Flack (1983)'
_refine_ls_abs_structure_Flack 0.09(14)
_refine_ls_extinction_method none
_refine_ls_goodness_of_fit_ref 0.972
_refine_ls_hydrogen_treatment constr
_refine_ls_matrix_type full
_refine_ls_number_parameters 271
_refine_ls_number_reflns 3183
_refine_ls_number_restraints 1
_refine_ls_restrained_S_all 0.972
_refine_ls_R_factor_all 0.0946
_refine_ls_R_factor_gt 0.0537
_refine_ls_shift/su_max 0.001
_refine_ls_shift/su_mean 0.000
_refine_ls_structure_factor_coef Fsqd
_refine_ls_weighting_details 'calc w=1/[\s^2^(Fo^2^)+(0.0036P)^2^] where P=(Fo^2^+2Fc^2^)/3'
_refine_ls_weighting_scheme calc
_refine_ls_wR_factor_gt 0.1339
_refine_ls_wR_factor_ref 0.1708
_reflns_number_gt 2210
_reflns_number_total 3183
_reflns_threshold_expression I>2\s(I)
_cod_data_source_file cv2109.cif
_cod_data_source_block I
_cod_database_code 2210559
_cod_database_fobs_code 2210559

loop_
_symmetry_equiv_pos_as_xyz
'x, y, z'
'-x, -y, z+1/2'
'-x+1/2, y, z+1/2'
'x+1/2, -y, z'

loop_
_atom_site_type_symbol
_atom_site_label
_atom_site_fract_x
_atom_site_fract_y
_atom_site_fract_z
_atom_site_U_iso_or_equiv
_atom_site_adp_type
_atom_site_calc_flag
_atom_site_refinement_flags
_atom_site_occupancy
O O1 0.1590(2) 1.5033(17) 0.5422(3) 0.0775(18) Uani d . 1
O O2 0.47853(19) 1.3858(16) 0.7430(3) 0.0867(19) Uani d . 1
O O3 0.03762(19) -0.0345(14) 1.0139(3) 0.0721(15) Uani d . 1
S S1 0.19123(6) 1.1666(4) 0.66752(8) 0.0486(5) Uani d . 1
S S2 0.37494(6) 1.1169(5) 0.78654(9) 0.0526(5) Uani d . 1
S S3 0.12430(6) 0.2821(4) 0.94560(9) 0.0456(4) Uani d . 1
C C1 0.2036(2) 0.8763(15) 0.7924(3) 0.0380(14) Uani d . 1
C C2 0.2558(2) 0.9600(15) 0.7952(3) 0.0414(15) Uani d . 1
H H2 0.2701 1.0884 0.7620 0.050 Uiso calc R 1
C C3 0.2876(2) 0.8521(15) 0.8479(3) 0.0355(14) Uani d . 1
C C4 0.2659(2) 0.6642(14) 0.8974(3) 0.0375(14) Uani d . 1
H H4 0.2867 0.5950 0.9326 0.045 Uiso calc R 1
C C5 0.2129(2) 0.5753(15) 0.8958(3) 0.0354(14) Uani d . 1
C C6 0.1828(2) 0.6812(15) 0.8417(3) 0.0393(15) Uani d . 1
H H6 0.1480 0.6192 0.8389 0.047 Uiso calc R 1
C C7 0.1681(2) 1.0081(15) 0.7403(3) 0.0384(15) Uani d . 1
C C8 0.1150(2) 1.0450(18) 0.7447(4) 0.0518(19) Uani d . 1
H H8 0.0956 0.9760 0.7811 0.062 Uiso calc R 1
C C9 0.0930(2) 1.1946(16) 0.6898(3) 0.0443(16) Uani d . 1
H H9 0.0574 1.2319 0.6852 0.053 Uiso calc R 1
C C10 0.1293(2) 1.2823(16) 0.6427(3) 0.0408(15) Uani d . 1
C C11 0.1215(3) 1.4458(18) 0.5799(4) 0.0493(18) Uani d . 1
C C12 0.0673(3) 1.5487(19) 0.5620(4) 0.061(2) Uani d . 1
H H12A 0.0677 1.6526 0.5193 0.092 Uiso calc R 1
H H12B 0.0545 1.6948 0.5952 0.092 Uiso calc R 1
H H12C 0.0449 1.3647 0.5601 0.092 Uiso calc R 1
C C13 0.3422(2) 0.9637(16) 0.8539(3) 0.0407(15) Uani d . 1
C C14 0.3723(2) 0.9694(18) 0.9091(4) 0.0526(18) Uani d . 1
H H14 0.3613 0.8954 0.9506 0.063 Uiso calc R 1
C C15 0.4226(2) 1.1009(18) 0.8972(4) 0.0525(18) Uani d . 1
H H15 0.4481 1.1202 0.9299 0.063 Uiso calc R 1
C C16 0.4295(2) 1.1954(16) 0.8328(3) 0.0422(15) Uani d . 1
C C17 0.4751(2) 1.3412(19) 0.8034(4) 0.054(2) Uani d . 1
C C18 0.5192(2) 1.4403(19) 0.8494(4) 0.059(2) Uani d . 1
H H18A 0.5469 1.5328 0.8235 0.089 Uiso calc R 1
H H18B 0.5321 1.2559 0.8728 0.089 Uiso calc R 1
H H18C 0.5066 1.5948 0.8809 0.089 Uiso calc R 1
C C19 0.1897(2) 0.3826(13) 0.9495(3) 0.0368(14) Uani d . 1
C C20 0.2109(3) 0.2717(17) 1.0064(4) 0.0518(18) Uani d . 1
H H20 0.2459 0.3003 1.0172 0.062 Uiso calc R 1
C C21 0.1755(3) 0.1080(18) 1.0484(4) 0.0546(19) Uani d . 1
H H21 0.1845 0.0189 1.0893 0.066 Uiso calc R 1
C C22 0.1261(2) 0.0966(18) 1.0213(3) 0.0438(16) Uani d . 1
C C23 0.0779(3) -0.0513(17) 1.0477(4) 0.0521(18) Uani d . 1
C C24 0.0781(3) -0.197(2) 1.1158(4) 0.072(2) Uani d . 1
H H24A 0.0442 -0.2827 1.1254 0.108 Uiso calc R 1
H H24B 0.0867 -0.0357 1.1481 0.108 Uiso calc R 1
H H24C 0.1036 -0.3649 1.1175 0.108 Uiso calc R 1

loop_
_atom_site_aniso_label
_atom_site_aniso_U_11
_atom_site_aniso_U_22
_atom_site_aniso_U_33
_atom_site_aniso_U_12
_atom_site_aniso_U_13
_atom_site_aniso_U_23
O1 0.055(3) 0.121(5) 0.055(3) 0.004(3) 0.006(3) 0.030(3)
O2 0.054(3) 0.139(6) 0.066(4) -0.032(3) 0.008(3) 0.025(4)
O3 0.045(3) 0.091(4) 0.081(4) -0.013(3) 0.003(3) 0.008(3)
S1 0.0341(8) 0.0713(11) 0.0405(10) 0.0013(8) 0.0015(7) 0.0078(9)
S2 0.0371(8) 0.0809(13) 0.0397(10) -0.0118(8) -0.0014(8) 0.0089(10)
S3 0.0322(7) 0.0600(11) 0.0448(10) -0.0033(7) 0.0006(7) 0.0038(9)
C1 0.031(3) 0.048(4) 0.035(3) -0.003(2) 0.002(3) -0.003(3)
C2 0.033(3) 0.054(4) 0.037(3) 0.001(3) 0.001(3) 0.004(3)
C3 0.023(3) 0.043(4) 0.040(4) 0.004(3) 0.002(2) -0.004(3)
C4 0.034(3) 0.045(4) 0.033(3) 0.004(3) 0.000(3) 0.002(3)
C5 0.031(3) 0.042(4) 0.033(3) 0.003(2) -0.001(3) -0.003(3)
C6 0.034(3) 0.042(4) 0.042(4) -0.005(3) 0.000(3) 0.000(3)
C7 0.038(3) 0.045(4) 0.033(4) -0.004(3) 0.001(3) 0.000(3)
C8 0.038(3) 0.072(5) 0.045(4) 0.005(3) 0.004(3) 0.013(4)
C9 0.027(3) 0.062(4) 0.044(4) 0.006(3) -0.002(3) 0.011(3)
C10 0.033(3) 0.050(4) 0.040(4) 0.004(3) -0.003(3) -0.005(3)
C11 0.046(4) 0.058(5) 0.044(4) -0.004(3) -0.013(3) 0.004(3)
C12 0.056(4) 0.072(6) 0.056(5) 0.001(4) -0.012(4) 0.020(4)
C13 0.036(3) 0.048(4) 0.038(4) -0.003(3) 0.002(3) -0.003(3)
C14 0.048(4) 0.074(5) 0.035(4) -0.015(3) 0.001(3) 0.012(3)
C15 0.037(3) 0.078(5) 0.043(4) -0.008(3) -0.012(3) 0.008(4)
C16 0.026(3) 0.056(4) 0.045(4) 0.000(3) 0.000(3) 0.003(3)
C17 0.037(4) 0.070(6) 0.055(5) -0.004(3) 0.005(3) 0.012(4)
C18 0.029(3) 0.075(5) 0.073(6) -0.010(3) 0.003(3) -0.001(4)
C19 0.035(3) 0.042(4) 0.034(4) -0.002(2) 0.003(3) -0.002(3)
C20 0.037(3) 0.058(5) 0.060(5) -0.008(3) -0.005(3) 0.007(4)
C21 0.049(4) 0.067(5) 0.048(4) -0.011(3) -0.004(3) 0.014(4)
C22 0.038(3) 0.049(4) 0.044(4) -0.001(3) 0.000(3) 0.005(3)
C23 0.051(4) 0.056(5) 0.049(4) -0.006(3) 0.015(4) -0.002(4)
C24 0.080(5) 0.085(6) 0.052(5) -0.030(5) 0.008(4) 0.008(4)

loop_
_atom_type_symbol
_atom_type_description
_atom_type_scat_dispersion_real
_atom_type_scat_dispersion_imag
_atom_type_scat_source
C C 0.0033 0.0016 'International Tables Vol C Tables 4.2.6.8 and 6.1.1.4'
H H 0.0000 0.0000 'International Tables Vol C Tables 4.2.6.8 and 6.1.1.4'
O O 0.0106 0.0060 'International Tables Vol C Tables 4.2.6.8 and 6.1.1.4'
S S 0.1246 0.1234 'International Tables Vol C Tables 4.2.6.8 and 6.1.1.4'

loop_
_geom_angle_atom_site_label_1
_geom_angle_atom_site_label_2
_geom_angle_atom_site_label_3
_geom_angle
_geom_angle_publ_flag
C7 S1 C10 92.0(3) yes
C16 S2 C13 92.6(3) yes
C22 S3 C19 92.5(3) yes
C2 C1 C6 119.4(6) ?
C2 C1 C7 121.7(6) ?
C6 C1 C7 118.8(5) ?
C1 C2 C3 120.5(6) ?
C1 C2 H2 119.7 ?
C3 C2 H2 119.7 ?
C4 C3 C2 119.3(5) ?
C4 C3 C13 120.1(6) ?
C2 C3 C13 120.4(6) ?
C3 C4 C5 121.4(6) ?
C3 C4 H4 119.3 ?
C5 C4 H4 119.3 ?
C6 C5 C4 117.7(6) ?
C6 C5 C19 121.1(5) ?
C4 C5 C19 121.1(5) ?
C1 C6 C5 121.7(5) ?
C1 C6 H6 119.2 ?
C5 C6 H6 119.2 ?
C8 C7 C1 127.0(6) ?
C8 C7 S1 110.8(5) ?
C1 C7 S1 122.0(4) ?
C7 C8 C9 113.8(6) ?
C7 C8 H8 123.1 ?
C9 C8 H8 123.1 ?
C10 C9 C8 112.9(5) ?
C10 C9 H9 123.5 ?
C8 C9 H9 123.5 ?
C9 C10 C11 129.0(6) ?
C9 C10 S1 110.4(5) ?
C11 C10 S1 120.6(5) ?
O1 C11 C10 120.7(6) yes
O1 C11 C12 121.0(7) ?
C10 C11 C12 118.3(6) ?
C11 C12 H12A 109.5 ?
C11 C12 H12B 109.5 ?
H12A C12 H12B 109.5 ?
C11 C12 H12C 109.5 ?
H12A C12 H12C 109.5 ?
H12B C12 H12C 109.5 ?
C14 C13 C3 127.7(6) ?
C14 C13 S2 111.1(4) ?
C3 C13 S2 121.2(5) ?
C13 C14 C15 112.7(6) ?
C13 C14 H14 123.7 ?
C15 C14 H14 123.7 ?
C16 C15 C14 113.0(6) ?
C16 C15 H15 123.5 ?
C14 C15 H15 123.5 ?
C15 C16 C17 127.9(6) ?
C15 C16 S2 110.6(5) ?
C17 C16 S2 121.4(5) ?
O2 C17 C16 121.6(6) yes
O2 C17 C18 120.3(6) ?
C16 C17 C18 118.1(6) ?
C17 C18 H18A 109.5 ?
C17 C18 H18B 109.5 ?
H18A C18 H18B 109.5 ?
C17 C18 H18C 109.5 ?
H18A C18 H18C 109.5 ?
H18B C18 H18C 109.5 ?
C20 C19 C5 130.2(5) ?
C20 C19 S3 110.3(5) ?
C5 C19 S3 119.5(4) ?
C19 C20 C21 114.3(6) ?
C19 C20 H20 122.9 ?
C21 C20 H20 122.9 ?
C22 C21 C20 111.8(7) ?
C22 C21 H21 124.1 ?
C20 C21 H21 124.1 ?
C21 C22 C23 129.9(7) ?
C21 C22 S3 111.1(5) ?
C23 C22 S3 119.1(5) ?
O3 C23 C22 118.5(7) yes
O3 C23 C24 121.8(7) ?
C22 C23 C24 119.6(7) ?
C23 C24 H24A 109.5 ?
C23 C24 H24B 109.5 ?
H24A C24 H24B 109.5 ?
C23 C24 H24C 109.5 ?
H24A C24 H24C 109.5 ?
H24B C24 H24C 109.5 ?

loop_
_geom_bond_atom_site_label_1
_geom_bond_atom_site_label_2
_geom_bond_distance
_geom_bond_publ_flag
O1 C11 1.247(8) yes
O2 C17 1.227(10) yes
O3 C23 1.237(9) yes
S1 C7 1.708(6) yes
S1 C10 1.732(6) yes
S2 C16 1.709(6) yes
S2 C13 1.713(7) yes
S3 C22 1.705(7) yes
S3 C19 1.728(6) yes
C1 C2 1.385(8) ?
C1 C6 1.388(9) ?
C1 C7 1.491(8) yes
C2 C3 1.408(8) ?
C2 H2 0.9300 ?
C3 C4 1.382(8) ?
C3 C13 1.480(8) yes
C4 C5 1.408(8) ?
C4 H4 0.9300 ?
C5 C6 1.400(8) ?
C5 C19 1.470(9) yes
C6 H6 0.9300 ?
C7 C8 1.371(8) ?
C8 C9 1.386(9) ?
C8 H8 0.9300 ?
C9 C10 1.375(9) ?
C9 H9 0.9300 ?
C10 C11 1.445(10) ?
C11 C12 1.496(9) yes
C12 H12A 0.9600 ?
C12 H12B 0.9600 ?
C12 H12C 0.9600 ?
C13 C14 1.350(9) ?
C14 C15 1.422(9) ?
C14 H14 0.9300 ?
C15 C16 1.361(9) ?
C15 H15 0.9300 ?
C16 C17 1.444(9) ?
C17 C18 1.516(10) yes
C18 H18A 0.9600 ?
C18 H18B 0.9600 ?
C18 H18C 0.9600 ?
C19 C20 1.347(9) ?
C20 C21 1.413(10) ?
C20 H20 0.9300 ?
C21 C22 1.378(9) ?
C21 H21 0.9300 ?
C22 C23 1.479(9) ?
C23 C24 1.493(11) yes
C24 H24A 0.9600 ?
C24 H24B 0.9600 ?
C24 H24C 0.9600 ?

loop_
_geom_hbond_atom_site_label_D
_geom_hbond_atom_site_label_H
_geom_hbond_atom_site_label_A
_geom_hbond_site_symmetry_A
_geom_hbond_distance_DH
_geom_hbond_distance_HA
_geom_hbond_distance_DA
_geom_hbond_angle_DHA
_geom_hbond_publ_flag
C14 H14 O1 3_545 0.93 2.52 3.399(10) 159 yes

loop_
_cod_related_entry_id
_cod_related_entry_database
_cod_related_entry_code
1 ChemSpider 21127291
